data_7151096
loop_
_publ_author_name
'Huang, Weiqiang'
'Miller, Marvin J.'
'De Clercq, Erik'
'Balzarini, Jan'

_publ_section_title
;
 Syntheses and anti-HIV activities of (+/-)-norcarbovir and
 (+/-)-norabacavir.
;
_journal_issue 8
_journal_name_full 'Organic &amp; biomolecular chemistry'
_journal_page_first 1164
_journal_page_last 1166
_journal_paper_doi 10.1039/b700321h
_journal_volume 5
_journal_year 2007
_chemical_formula_sum 'C13 H16 N6 O'
_chemical_formula_weight 272.32
_chemical_name_systematic
;
?
;
_space_group_IT_number 2
_symmetry_cell_setting triclinic
_symmetry_space_group_name_Hall '-P 1'
_symmetry_space_group_name_H-M 'P -1'
_atom_sites_solution_hydrogens difmap
_atom_sites_solution_primary direct
_atom_sites_solution_secondary difmap
_audit_creation_method SHELXL-97
_cell_angle_alpha 65.8730(10)
_cell_angle_beta 76.4520(10)
_cell_angle_gamma 85.5070(10)
_cell_formula_units_Z 2
_cell_length_a 5.7926(3)
_cell_length_b 10.0685(6)
_cell_length_c 12.2947(7)
_cell_measurement_reflns_used 4520
_cell_measurement_temperature 100(2)
_cell_measurement_theta_max 23.29
_cell_measurement_theta_min 2.25
_cell_volume 636.09(6)
_computing_cell_refinement 'Bruker SMART'
_computing_data_collection 'Bruker SMART'
_computing_data_reduction 'Bruker SHELXTL'
_computing_molecular_graphics 'Bruker SHELXTL'
_computing_publication_material 'Bruker SHELXTL'
_computing_structure_refinement 'SHELXL-97 (Sheldrick, 1997)'
_computing_structure_solution 'SHELXS-97 (Sheldrick, 1990)'
_diffrn_ambient_temperature 100(2)
_diffrn_measured_fraction_theta_full 0.984
_diffrn_measured_fraction_theta_max 0.984
_diffrn_measurement_device_type 'CCD area detector'
_diffrn_measurement_method 'phi and omega scans'
_diffrn_radiation_monochromator graphite
_diffrn_radiation_source 'fine-focus sealed tube'
_diffrn_radiation_type MoK\a
_diffrn_radiation_wavelength 0.71073
_diffrn_reflns_av_R_equivalents 0.0143
_diffrn_reflns_av_sigmaI/netI 0.0221
_diffrn_reflns_limit_h_max 7
_diffrn_reflns_limit_h_min -7
_diffrn_reflns_limit_k_max 13
_diffrn_reflns_limit_k_min -13
_diffrn_reflns_limit_l_max 16
_diffrn_reflns_limit_l_min -16
_diffrn_reflns_number 5993
_diffrn_reflns_theta_full 28.29
_diffrn_reflns_theta_max 28.29
_diffrn_reflns_theta_min 1.86
_exptl_absorpt_coefficient_mu 0.097
_exptl_absorpt_correction_T_max 1.0000
_exptl_absorpt_correction_T_min 0.9076
_exptl_absorpt_correction_type empirical
_exptl_absorpt_process_details SADABS
_exptl_crystal_colour colorless
_exptl_crystal_density_diffrn 1.422
_exptl_crystal_density_method 'not measured'
_exptl_crystal_description plate
_exptl_crystal_F_000 288
_exptl_crystal_size_max 0.3
_exptl_crystal_size_mid 0.3
_exptl_crystal_size_min 0.1
_refine_diff_density_max 0.669
_refine_diff_density_min -0.209
_refine_diff_density_rms 0.062
_refine_ls_extinction_method none
_refine_ls_goodness_of_fit_ref 1.058
_refine_ls_hydrogen_treatment isotropic
_refine_ls_matrix_type full
_refine_ls_number_parameters 245
_refine_ls_number_reflns 3118
_refine_ls_number_restraints 0
_refine_ls_restrained_S_all 1.058
_refine_ls_R_factor_all 0.0560
_refine_ls_R_factor_gt 0.0529
_refine_ls_shift/su_max 0.001
_refine_ls_shift/su_mean 0.000
_refine_ls_structure_factor_coef Fsqd
_refine_ls_weighting_details 'calc w=1/[\s^2^(Fo^2^)+(0.0883P)^2^+0.2948P] where P=(Fo^2^+2Fc^2^)/3'
_refine_ls_weighting_scheme calc
_refine_ls_wR_factor_gt 0.1457
_refine_ls_wR_factor_ref 0.1491
_reflns_number_gt 2868
_reflns_number_total 3118
_reflns_threshold_expression >2sigma(I)
_cod_data_source_file b700321h.txt
_cod_data_source_block mjm202m
_cod_depositor_comments
;
The following automatic conversions were performed:
'_symmetry_cell_setting' value 'Triclinic' changed to 'triclinic'
according to '/home/saulius/struct/CIF-dictionaries/cif_core.dic'
dictionary named 'cif_core.dic' version 2.4.1 from 2010-06-29.

Automatic conversion script
Id: cif_fix_enum 1527 2010-12-29 10:47:43Z saulius 
;
_cod_original_sg_symbol_H-M P-1
_cod_database_code 7151096

loop_
_symmetry_equiv_pos_as_xyz
'x, y, z'
'-x, -y, -z'

loop_
_atom_site_label
_atom_site_type_symbol
_atom_site_fract_x
_atom_site_fract_y
_atom_site_fract_z
_atom_site_U_iso_or_equiv
_atom_site_adp_type
_atom_site_occupancy
_atom_site_symmetry_multiplicity
_atom_site_calc_flag
_atom_site_refinement_flags
_atom_site_disorder_assembly
_atom_site_disorder_group
C1 C 0.8398(2) 0.31170(15) 0.78947(13) 0.0217(3) Uani 1 1 d . . .
H1 H 0.910(3) 0.3656(19) 0.7054(16) 0.016(4) Uiso 1 1 d . . .
C2 C 1.0188(2) 0.26157(16) 0.86908(14) 0.0246(3) Uani 1 1 d . . .
H2 H 1.147(4) 0.203(2) 0.8505(18) 0.033(5) Uiso 1 1 d . . .
C3 C 0.9655(2) 0.30382(16) 0.96086(13) 0.0235(3) Uani 1 1 d . . .
H3 H 1.057(4) 0.280(2) 1.0225(18) 0.033(5) Uiso 1 1 d . . .
O4 O 0.5646(2) 0.32529(12) 1.07132(10) 0.0273(3) Uani 1 1 d . . .
H4 H 0.515(4) 0.232(3) 1.077(2) 0.045(6) Uiso 1 1 d . . .
C4 C 0.7428(3) 0.39128(15) 0.96132(13) 0.0231(3) Uani 1 1 d . . .
H4A H 0.773(3) 0.485(2) 0.9596(17) 0.026(4) Uiso 1 1 d . . .
C5 C 0.6697(3) 0.40662(16) 0.84366(13) 0.0235(3) Uani 1 1 d . . .
H5A H 0.684(4) 0.509(3) 0.7846(19) 0.039(5) Uiso 1 1 d . . .
H5B H 0.501(4) 0.372(2) 0.8672(18) 0.033(5) Uiso 1 1 d . . .
N6 N 0.7204(2) 0.18570(12) 0.79264(10) 0.0204(3) Uani 1 1 d . . .
C7 C 0.7229(3) 0.04302(15) 0.87217(13) 0.0227(3) Uani 1 1 d . . .
H7 H 0.811(3) 0.012(2) 0.9348(17) 0.023(4) Uiso 1 1 d . . .
N8 N 0.5945(2) -0.04425(13) 0.85384(11) 0.0227(3) Uani 1 1 d . . .
C9 C 0.4997(2) 0.04745(15) 0.75545(12) 0.0201(3) Uani 1 1 d . . .
C10 C 0.3568(2) 0.02246(15) 0.68624(13) 0.0221(3) Uani 1 1 d . . .
N11 N 0.2875(2) 0.13753(13) 0.59739(11) 0.0240(3) Uani 1 1 d . . .
N12 N 0.2777(3) 0.38384(15) 0.48687(13) 0.0295(3) Uani 1 1 d . . .
H12A H 0.330(4) 0.476(3) 0.456(2) 0.045(6) Uiso 1 1 d . . .
H12B H 0.212(4) 0.362(3) 0.444(2) 0.044(6) Uiso 1 1 d . . .
C12 C 0.3660(2) 0.27252(16) 0.57337(13) 0.0228(3) Uani 1 1 d . . .
N13 N 0.5166(2) 0.30818(13) 0.62633(11) 0.0219(3) Uani 1 1 d . . .
C14 C 0.5761(2) 0.19003(15) 0.71675(12) 0.0197(3) Uani 1 1 d . . .
N15 N 0.2966(2) -0.11309(14) 0.70544(12) 0.0273(3) Uani 1 1 d . . .
H15 H 0.344(4) -0.182(3) 0.763(2) 0.038(6) Uiso 1 1 d . . .
C16 C 0.1883(3) -0.14515(17) 0.62457(14) 0.0278(3) Uani 1 1 d . . .
H16 H 0.243(4) -0.091(2) 0.538(2) 0.038(5) Uiso 1 1 d . . .
C17 C -0.0657(3) -0.19754(19) 0.66549(16) 0.0317(4) Uani 1 1 d . . .
H17A H -0.151(4) -0.211(3) 0.749(2) 0.048(6) Uiso 1 1 d . . .
H17B H -0.169(4) -0.165(2) 0.603(2) 0.040(6) Uiso 1 1 d . . .
C18 C 0.1341(3) -0.30173(18) 0.65828(16) 0.0298(3) Uani 1 1 d . . .
H18A H 0.166(4) -0.341(3) 0.590(2) 0.046(6) Uiso 1 1 d . . .
H18B H 0.171(4) -0.374(3) 0.734(2) 0.040(6) Uiso 1 1 d . . .

loop_
_atom_site_aniso_label
_atom_site_aniso_U_11
_atom_site_aniso_U_22
_atom_site_aniso_U_33
_atom_site_aniso_U_23
_atom_site_aniso_U_13
_atom_site_aniso_U_12
C1 0.0189(6) 0.0207(6) 0.0256(7) -0.0089(5) -0.0054(5) -0.0018(5)
C2 0.0178(6) 0.0258(7) 0.0315(7) -0.0118(6) -0.0076(5) 0.0011(5)
C3 0.0209(6) 0.0232(6) 0.0273(7) -0.0091(5) -0.0089(5) -0.0002(5)
O4 0.0297(6) 0.0225(5) 0.0266(5) -0.0086(4) -0.0032(4) 0.0004(4)
C4 0.0232(7) 0.0191(6) 0.0274(7) -0.0091(5) -0.0065(5) -0.0003(5)
C5 0.0221(7) 0.0215(6) 0.0287(7) -0.0102(5) -0.0100(5) 0.0028(5)
N6 0.0205(5) 0.0190(6) 0.0223(5) -0.0078(4) -0.0071(4) 0.0007(4)
C7 0.0244(6) 0.0202(6) 0.0234(6) -0.0073(5) -0.0081(5) 0.0021(5)
N8 0.0244(6) 0.0207(6) 0.0230(6) -0.0076(5) -0.0076(4) 0.0015(4)
C9 0.0201(6) 0.0190(6) 0.0207(6) -0.0073(5) -0.0047(5) 0.0006(5)
C10 0.0205(6) 0.0221(7) 0.0226(6) -0.0077(5) -0.0039(5) -0.0025(5)
N11 0.0242(6) 0.0223(6) 0.0244(6) -0.0061(5) -0.0081(5) -0.0038(5)
N12 0.0339(7) 0.0228(6) 0.0310(7) -0.0038(5) -0.0174(6) -0.0041(5)
C12 0.0215(6) 0.0226(7) 0.0223(6) -0.0063(5) -0.0058(5) -0.0016(5)
N13 0.0212(6) 0.0202(6) 0.0232(6) -0.0064(5) -0.0068(4) -0.0015(4)
C14 0.0174(6) 0.0209(6) 0.0208(6) -0.0087(5) -0.0037(5) 0.0005(5)
N15 0.0331(7) 0.0215(6) 0.0281(6) -0.0064(5) -0.0133(5) -0.0039(5)
C16 0.0335(8) 0.0262(7) 0.0248(7) -0.0098(6) -0.0073(6) -0.0045(6)
C17 0.0278(8) 0.0369(9) 0.0380(9) -0.0214(7) -0.0094(6) 0.0015(6)
C18 0.0288(7) 0.0274(7) 0.0367(8) -0.0154(7) -0.0085(6) -0.0011(6)

loop_
_atom_type_symbol
_atom_type_description
_atom_type_scat_dispersion_real
_atom_type_scat_dispersion_imag
_atom_type_scat_source
C C 0.0033 0.0016 'International Tables Vol C Tables 4.2.6.8 and 6.1.1.4'
H H 0.0000 0.0000 'International Tables Vol C Tables 4.2.6.8 and 6.1.1.4'
N N 0.0061 0.0033 'International Tables Vol C Tables 4.2.6.8 and 6.1.1.4'
O O 0.0106 0.0060 'International Tables Vol C Tables 4.2.6.8 and 6.1.1.4'

loop_
_geom_angle_atom_site_label_1
_geom_angle_atom_site_label_2
_geom_angle_atom_site_label_3
_geom_angle
_geom_angle_site_symmetry_1
_geom_angle_site_symmetry_3
_geom_angle_publ_flag
N6 C1 C2 110.50(11) . . ?
N6 C1 C5 113.40(11) . . ?
C2 C1 C5 103.74(11) . . ?
C3 C2 C1 112.23(13) . . ?
C2 C3 C4 113.04(13) . . ?
O4 C4 C3 112.50(11) . . ?
O4 C4 C5 114.49(12) . . ?
C3 C4 C5 103.57(11) . . ?
C4 C5 C1 106.96(11) . . ?
C7 N6 C14 106.08(11) . . ?
C7 N6 C1 127.84(12) . . ?
C14 N6 C1 126.06(11) . . ?
N8 C7 N6 113.76(12) . . ?
C7 N8 C9 104.05(12) . . ?
C14 C9 N8 110.46(12) . . ?
C14 C9 C10 116.27(12) . . ?
N8 C9 C10 133.16(13) . . ?
N11 C10 N15 119.92(13) . . ?
N11 C10 C9 118.43(13) . . ?
N15 C10 C9 121.62(13) . . ?
C10 N11 C12 118.82(12) . . ?
N13 C12 N12 116.87(13) . . ?
N13 C12 N11 127.87(13) . . ?
N12 C12 N11 115.25(13) . . ?
C14 N13 C12 111.08(12) . . ?
N13 C14 N6 127.16(13) . . ?
N13 C14 C9 127.18(13) . . ?
N6 C14 C9 105.64(12) . . ?
C10 N15 C16 123.53(13) . . ?
N15 C16 C18 117.00(13) . . ?
N15 C16 C17 119.76(14) . . ?
C18 C16 C17 60.57(11) . . ?
C16 C17 C18 59.53(10) . . ?
C16 C18 C17 59.90(11) . . ?

loop_
_geom_bond_atom_site_label_1
_geom_bond_atom_site_label_2
_geom_bond_distance
_geom_bond_site_symmetry_2
_geom_bond_publ_flag
C1 N6 1.4744(17) . ?
C1 C2 1.5090(19) . ?
C1 C5 1.547(2) . ?
C2 C3 1.326(2) . ?
C3 C4 1.5039(19) . ?
O4 C4 1.4335(17) . ?
C4 C5 1.546(2) . ?
N6 C7 1.3694(17) . ?
N6 C14 1.3775(17) . ?
C7 N8 1.3113(19) . ?
N8 C9 1.3912(17) . ?
C9 C14 1.3876(19) . ?
C9 C10 1.4180(19) . ?
C10 N11 1.3397(18) . ?
C10 N15 1.3463(19) . ?
N11 C12 1.3591(18) . ?
N12 C12 1.3563(18) . ?
C12 N13 1.3494(18) . ?
N13 C14 1.3430(18) . ?
N15 C16 1.4395(19) . ?
C16 C18 1.496(2) . ?
C16 C17 1.502(2) . ?
C17 C18 1.512(2) . ?
